data_7026408
loop_
_publ_author_name
'Gu, Ja-Min'
'Kwon, Tae-Hwan'
'Park, Ji-Hyun'
'Huh, Seong'

_publ_section_title
;
 DABCO-functionalized metal-organic framework bearing a C2h-symmetric
 terphenyl dicarboxylate linker.
;
_journal_issue 24
_journal_name_full 'Dalton transactions (Cambridge, England : 2003)'
_journal_page_first 5608
_journal_page_last 5610
_journal_paper_doi 10.1039/c0dt00392a
_journal_volume 39
_journal_year 2010
_chemical_formula_moiety 'C26 H24 N2 O4 Zn'
_chemical_formula_sum 'C26 H24 N2 O4 Zn'
_chemical_formula_weight 493.84
_chemical_name_systematic
;
?
;
_space_group_IT_number 12
_symmetry_cell_setting monoclinic
_symmetry_space_group_name_Hall '-C 2y'
_symmetry_space_group_name_H-M 'C 1 2/m 1'
_atom_sites_solution_hydrogens geom
_atom_sites_solution_primary direct
_atom_sites_solution_secondary difmap
_audit_creation_method SHELXL-97
_cell_angle_alpha 90.00
_cell_angle_beta 94.792(4)
_cell_angle_gamma 90.00
_cell_formula_units_Z 4
_cell_length_a 9.8933(12)
_cell_length_b 18.1647(15)
_cell_length_c 13.4537(16)
_cell_measurement_reflns_used 7688
_cell_measurement_temperature 150(1)
_cell_measurement_theta_max 27.5
_cell_measurement_theta_min 2.6
_cell_volume 2409.3(5)
_computing_cell_refinement 'Denzo-SMN (Otwinowski & Minor, 1997)'
_computing_data_collection 'Collect (Nonius B.V., 1997-2002)'
_computing_data_reduction Denzo-SMN
_computing_molecular_graphics 'PLATON (Spek, 2003)'
_computing_publication_material 'SHELXTL V6.1'
_computing_structure_refinement 'SHELXTL V6.1 (Sheldrick, 2008)'
_computing_structure_solution 'SIR-92 (Altomare et al., 1994)'
_diffrn_ambient_temperature 150(1)
_diffrn_detector_area_resol_mean 9
_diffrn_measured_fraction_theta_full 0.996
_diffrn_measured_fraction_theta_max 0.996
_diffrn_measurement_device_type 'Nonius KappaCCD'
_diffrn_measurement_method '\f scans and \w scans with \k offsets'
_diffrn_radiation_monochromator graphite
_diffrn_radiation_source 'fine-focus sealed tube'
_diffrn_radiation_type MoK\a
_diffrn_radiation_wavelength 0.71073
_diffrn_reflns_av_R_equivalents 0.086
_diffrn_reflns_av_sigmaI/netI 0.0901
_diffrn_reflns_limit_h_max 11
_diffrn_reflns_limit_h_min -11
_diffrn_reflns_limit_k_max 21
_diffrn_reflns_limit_k_min -20
_diffrn_reflns_limit_l_max 15
_diffrn_reflns_limit_l_min -1
_diffrn_reflns_number 7688
_diffrn_reflns_theta_full 25.00
_diffrn_reflns_theta_max 25.00
_diffrn_reflns_theta_min 2.70
_diffrn_standards_number 0
_exptl_absorpt_coefficient_mu 1.053
_exptl_absorpt_correction_T_max 1.012
_exptl_absorpt_correction_T_min 0.807
_exptl_absorpt_correction_type multi-scan
_exptl_absorpt_process_details
;
multi-scan from symmetry-related measurements
Sortav (Blessing 1995)
;
_exptl_crystal_colour colourless
_exptl_crystal_density_diffrn 1.361
_exptl_crystal_density_method 'not measured'
_exptl_crystal_description plate
_exptl_crystal_F_000 1024
_exptl_crystal_size_max 0.30
_exptl_crystal_size_mid 0.10
_exptl_crystal_size_min 0.02
_refine_diff_density_max 1.365
_refine_diff_density_min -0.888
_refine_diff_density_rms 0.139
_refine_ls_extinction_method none
_refine_ls_goodness_of_fit_ref 1.080
_refine_ls_hydrogen_treatment constr
_refine_ls_matrix_type full
_refine_ls_number_parameters 157
_refine_ls_number_reflns 2191
_refine_ls_number_restraints 0
_refine_ls_restrained_S_all 1.080
_refine_ls_R_factor_all 0.1203
_refine_ls_R_factor_gt 0.0974
_refine_ls_shift/su_max 0.000
_refine_ls_shift/su_mean 0.000
_refine_ls_structure_factor_coef Fsqd
_refine_ls_weighting_details 'calc w=1/[\s^2^(Fo^2^)+(0.1649P)^2^+9.3340P] where P=(Fo^2^+2Fc^2^)/3'
_refine_ls_weighting_scheme calc
_refine_ls_wR_factor_gt 0.2646
_refine_ls_wR_factor_ref 0.2799
_reflns_number_gt 1642
_reflns_number_total 2191
_reflns_threshold_expression I>2\s(I)
_cod_data_source_file c0dt00392a.txt
_cod_data_source_block k0976twin_GJM006
_cod_depositor_comments
;
The following automatic conversions were performed:

'_symmetry_cell_setting' value 'Monoclinic' changed to 'monoclinic'
according to /home/saulius/struct/CIF-dictionaries/cif_core.dic
dictionary named 'cif_core.dic' version 2.4.2 from 2011-04-26.

Automatic conversion script
Id: cif_fix_values 1891 2012-01-12 08:04:46Z andrius 
;
_cod_original_sg_symbol_H-M 'C 2/m'
_cod_database_code 7026408

loop_
_symmetry_equiv_pos_as_xyz
'x, y, z'
'-x, y, -z'
'x+1/2, y+1/2, z'
'-x+1/2, y+1/2, -z'
'-x, -y, -z'
'x, -y, z'
'-x+1/2, -y+1/2, -z'
'x+1/2, -y+1/2, z'

loop_
_atom_site_label
_atom_site_type_symbol
_atom_site_fract_x
_atom_site_fract_y
_atom_site_fract_z
_atom_site_U_iso_or_equiv
_atom_site_adp_type
_atom_site_occupancy
_atom_site_symmetry_multiplicity
_atom_site_calc_flag
_atom_site_refinement_flags
_atom_site_disorder_group
Zn1 Zn 0.10207(13) 0.5000 0.58904(10) 0.0396(5) Uani 1 2 d S .
O1 O 0.1588(7) 0.5792(3) 0.4925(5) 0.0546(15) Uani 1 1 d . .
O2 O 0.0190(6) 0.5764(3) 0.3509(5) 0.0501(15) Uani 1 1 d . .
N1 N 0.2818(15) 0.5000 0.6762(9) 0.067(3) Uani 1 2 d S .
N2 N 0.5138(19) 0.5000 0.7851(16) 0.110(5) Uani 1 2 d S .
C1 C 0.1267(8) 0.5984(4) 0.4032(7) 0.0431(19) Uani 1 1 d . .
C2 C 0.2133(8) 0.6527(5) 0.3572(6) 0.0450(19) Uani 1 1 d . .
C3 C 0.3143(10) 0.6894(5) 0.4173(7) 0.054(2) Uani 1 1 d . .
H3 H 0.3287 0.6781 0.4864 0.065 Uiso 1 1 calc R .
C4 C 0.3932(10) 0.7422(6) 0.3754(7) 0.063(3) Uani 1 1 d . .
H4 H 0.4584 0.7689 0.4169 0.075 Uiso 1 1 calc R .
C5 C 0.3785(10) 0.7565(5) 0.2739(7) 0.056(2) Uani 1 1 d . .
H5 H 0.4349 0.7921 0.2461 0.067 Uiso 1 1 calc R .
C6 C 0.2805(8) 0.7187(4) 0.2121(6) 0.0458(19) Uani 1 1 d . .
C7 C 0.1984(8) 0.6660(5) 0.2548(6) 0.0453(19) Uani 1 1 d . .
H7 H 0.1326 0.6395 0.2136 0.054 Uiso 1 1 calc R .
C8 C 0.2644(8) 0.7347(5) 0.1032(6) 0.0438(19) Uani 1 1 d . .
C12 C 0.3025(13) 0.4339(6) 0.7370(11) 0.089(4) Uani 1 1 d . .
H12A H 0.2987 0.3903 0.6927 0.107 Uiso 1 1 calc R .
H12B H 0.2277 0.4296 0.7811 0.107 Uiso 1 1 calc R .
C11 C 0.4428(14) 0.4337(9) 0.8033(12) 0.108(5) Uani 1 1 d . .
H11A H 0.4265 0.4303 0.8748 0.129 Uiso 1 1 calc R .
H11B H 0.4976 0.3906 0.7862 0.129 Uiso 1 1 calc R .
C13 C 0.4016(19) 0.5000 0.6122(15) 0.091(6) Uani 1 2 d S .
H13A H 0.3955 0.5440 0.5687 0.110 Uiso 0.50 1 calc PR .
H13B H 0.3955 0.4560 0.5687 0.110 Uiso 0.50 1 calc PR .
C14 C 0.5455(19) 0.5000 0.675(2) 0.113(8) Uani 1 2 d S .
H14A H 0.5983 0.4557 0.6602 0.136 Uiso 0.50 1 calc PR .
H14B H 0.5983 0.5443 0.6602 0.136 Uiso 0.50 1 calc PR .
C10 C 0.2398(18) 0.6784(10) 0.0333(12) 0.049(4) Uiso 0.501(12) 1 d P 1
H10 H 0.2323 0.6290 0.0550 0.059 Uiso 0.501(12) 1 calc PR 1
C9 C 0.2736(17) 0.8057(9) 0.0662(12) 0.045(4) Uiso 0.501(12) 1 d P 1
H9 H 0.2901 0.8449 0.1123 0.055 Uiso 0.501(12) 1 calc PR 1
C10A C 0.378(2) 0.7485(10) 0.0497(13) 0.050(4) Uiso 0.499(12) 1 d P 2
H10A H 0.4661 0.7474 0.0831 0.060 Uiso 0.499(12) 1 calc PR 2
C9A C 0.139(2) 0.7368(10) 0.0489(14) 0.057(5) Uiso 0.499(12) 1 d P 2
H9A H 0.0603 0.7273 0.0829 0.068 Uiso 0.499(12) 1 calc PR 2

loop_
_atom_site_aniso_label
_atom_site_aniso_U_11
_atom_site_aniso_U_22
_atom_site_aniso_U_33
_atom_site_aniso_U_23
_atom_site_aniso_U_13
_atom_site_aniso_U_12
Zn1 0.0354(7) 0.0357(7) 0.0478(8) 0.000 0.0033(5) 0.000
O1 0.052(4) 0.054(3) 0.059(4) 0.009(3) 0.014(3) -0.003(3)
O2 0.042(3) 0.039(3) 0.071(4) 0.004(3) 0.012(3) -0.002(3)
N1 0.085(9) 0.045(6) 0.071(8) 0.000 -0.007(7) 0.000
N2 0.079(11) 0.116(14) 0.135(16) 0.000 0.012(11) 0.000
C1 0.040(4) 0.024(3) 0.066(6) 0.003(3) 0.014(4) 0.004(3)
C2 0.038(4) 0.045(4) 0.051(5) -0.001(3) 0.005(4) 0.005(4)
C3 0.064(6) 0.047(5) 0.051(5) 0.008(4) 0.006(4) -0.011(4)
C4 0.039(5) 0.082(7) 0.066(6) -0.002(5) -0.006(4) -0.012(5)
C5 0.053(6) 0.056(5) 0.059(5) 0.007(4) 0.006(4) -0.022(4)
C6 0.036(4) 0.045(4) 0.056(5) 0.007(4) 0.000(4) -0.009(4)
C7 0.032(4) 0.046(4) 0.057(5) -0.006(4) 0.001(3) 0.006(3)
C8 0.037(4) 0.047(5) 0.047(5) 0.000(3) 0.001(4) -0.005(4)
C12 0.066(8) 0.065(7) 0.132(11) 0.016(7) -0.013(7) -0.006(6)
C11 0.071(8) 0.118(11) 0.129(12) 0.040(9) -0.020(8) -0.006(8)
C13 0.078(12) 0.097(13) 0.105(14) 0.000 0.049(11) 0.000
C14 0.050(10) 0.097(14) 0.19(3) 0.000 0.016(13) 0.000

loop_
_atom_type_symbol
_atom_type_description
_atom_type_scat_dispersion_real
_atom_type_scat_dispersion_imag
_atom_type_scat_source
C C 0.0033 0.0016 'International Tables Vol C Tables 4.2.6.8 and 6.1.1.4'
H H 0.0000 0.0000 'International Tables Vol C Tables 4.2.6.8 and 6.1.1.4'
N N 0.0061 0.0033 'International Tables Vol C Tables 4.2.6.8 and 6.1.1.4'
O O 0.0106 0.0060 'International Tables Vol C Tables 4.2.6.8 and 6.1.1.4'
Zn Zn 0.2839 1.4301 'International Tables Vol C Tables 4.2.6.8 and 6.1.1.4'

loop_
_geom_angle_atom_site_label_1
_geom_angle_atom_site_label_2
_geom_angle_atom_site_label_3
_geom_angle
_geom_angle_site_symmetry_1
_geom_angle_site_symmetry_3
O2 Zn1 O2 85.6(3) 2_556 5_566
O2 Zn1 N1 106.5(3) 2_556 .
O2 Zn1 N1 106.5(3) 5_566 .
O2 Zn1 O1 88.5(2) 2_556 .
O2 Zn1 O1 158.2(3) 5_566 .
N1 Zn1 O1 95.3(3) . .
O2 Zn1 O1 158.2(3) 2_556 6_565
O2 Zn1 O1 88.5(2) 5_566 6_565
N1 Zn1 O1 95.3(3) . 6_565
O1 Zn1 O1 89.3(4) . 6_565
O2 Zn1 Zn1 86.46(18) 2_556 5_566
O2 Zn1 Zn1 86.46(18) 5_566 5_566
N1 Zn1 Zn1 162.1(4) . 5_566
O1 Zn1 Zn1 72.3(2) . 5_566
O1 Zn1 Zn1 72.3(2) 6_565 5_566
C1 O1 Zn1 137.3(6) . .
C1 O2 Zn1 118.7(5) . 5_566
C12 N1 C12 111.0(14) 6_565 .
C12 N1 C13 103.8(10) 6_565 .
C12 N1 C13 103.8(10) . .
C12 N1 Zn1 113.3(8) 6_565 .
C12 N1 Zn1 113.3(8) . .
C13 N1 Zn1 110.9(10) . .
C11 N2 C11 115.3(19) 6_565 .
C11 N2 C14 108.0(12) 6_565 .
C11 N2 C14 108.0(12) . .
O1 C1 O2 124.2(7) . .
O1 C1 C2 118.3(8) . .
O2 C1 C2 117.4(7) . .
C7 C2 C3 120.0(8) . .
C7 C2 C1 120.9(8) . .
C3 C2 C1 119.1(8) . .
C4 C3 C2 119.6(8) . .
C3 C4 C5 121.0(9) . .
C4 C5 C6 120.2(8) . .
C5 C6 C7 119.0(8) . .
C5 C6 C8 120.0(7) . .
C7 C6 C8 121.0(7) . .
C2 C7 C6 120.2(8) . .
C9 C8 C9A 82.5(11) . .
C9 C8 C10 116.9(11) . .
C9A C8 C10 64.4(11) . .
C9 C8 C10A 64.6(11) . .
C9A C8 C10A 116.3(12) . .
C10 C8 C10A 83.5(11) . .
C9 C8 C6 121.9(10) . .
C9A C8 C6 122.7(11) . .
C10 C8 C6 121.2(9) . .
C10A C8 C6 120.9(10) . .
N1 C12 C11 113.2(11) . .
N2 C11 C12 108.7(12) . .
N1 C13 C14 113.6(16) . .
N2 C14 C13 105.5(15) . .
C9 C10 C8 120.2(15) 7_565 .
C10 C9 C8 122.9(15) 7_565 .
C9A C10A C8 120.2(18) 7_565 .
C10A C9A C8 123.5(19) 7_565 .

loop_
_geom_bond_atom_site_label_1
_geom_bond_atom_site_label_2
_geom_bond_distance
_geom_bond_site_symmetry_2
Zn1 O2 2.043(6) 2_556
Zn1 O2 2.043(6) 5_566
Zn1 N1 2.047(13) .
Zn1 O1 2.048(6) .
Zn1 O1 2.048(6) 6_565
Zn1 Zn1 3.002(3) 5_566
O1 C1 1.266(10) .
O2 C1 1.290(10) .
O2 Zn1 2.043(6) 5_566
N1 C12 1.457(13) 6_565
N1 C12 1.457(13) .
N1 C13 1.52(2) .
N2 C11 1.426(16) 6_565
N2 C11 1.426(16) .
N2 C14 1.53(3) .
C1 C2 1.476(11) .
C2 C7 1.395(12) .
C2 C3 1.401(13) .
C3 C4 1.386(13) .
C4 C5 1.386(13) .
C5 C6 1.403(12) .
C6 C7 1.409(11) .
C6 C8 1.490(11) .
C8 C9 1.388(18) .
C8 C9A 1.39(2) .
C8 C10 1.396(18) .
C8 C10A 1.40(2) .
C12 C11 1.586(17) .
C13 C14 1.60(3) .
C10 C9 1.37(2) 7_565
C9 C10 1.37(2) 7_565
C10A C9A 1.35(3) 7_565
C9A C10A 1.35(3) 7_565
